data_7016217
loop_
_publ_author_name
'Huang, Wen-Yen'
'Chuang, Sheng-Jie'
'Chunag, Nien-Tsu'
'Hsiao, Ching-Sheng'
'Datta, Amitabha'
'Chen, Shau-Jiun'
'Hu, Ching-Han'
'Huang, Jui-Hsien'
'Lee, Ting-Yu'
'Lin, Chia-Her'

_publ_section_title
;
 Aluminium complexes containing bidentate and symmetrical tridentate
 pincer type pyrrolyl ligands: synthesis, reactions and ring opening
 polymerization.
;
_journal_issue 28
_journal_name_full 'Dalton transactions (Cambridge, England : 2003)'
_journal_page_first 7423
_journal_page_last 7433
_journal_paper_doi 10.1039/c1dt10442j
_journal_volume 40
_journal_year 2011
_chemical_formula_moiety 'C25 H41 Al N2 O'
_chemical_formula_sum 'C25 H41 Al N2 O'
_chemical_formula_weight 412.58
_chemical_name_systematic
;
?
;
_space_group_IT_number 15
_symmetry_cell_setting monoclinic
_symmetry_space_group_name_Hall '-C 2yc'
_symmetry_space_group_name_H-M 'C 1 2/c 1'
_atom_sites_solution_hydrogens geom
_atom_sites_solution_primary direct
_atom_sites_solution_secondary difmap
_audit_creation_method SHELXL-97
_cell_angle_alpha 90.00
_cell_angle_beta 116.566(7)
_cell_angle_gamma 90.00
_cell_formula_units_Z 8
_cell_length_a 24.0326(19)
_cell_length_b 12.5009(7)
_cell_length_c 18.4002(16)
_cell_measurement_reflns_used 2588
_cell_measurement_temperature 150(2)
_cell_measurement_theta_max 19.91
_cell_measurement_theta_min 2.48
_cell_volume 4944.3(7)
_computing_cell_refinement 'SAINT v6.280a (Bruker, 2004)'
_computing_data_collection 'APEX2 v1.0-22 (Bruker, 2004)'
_computing_data_reduction 'SAINT v6.280a (Bruker, 2004)'
_computing_molecular_graphics 'SHELXTL 6.14'
_computing_publication_material 'SHELXTL 6.14'
_computing_structure_refinement 'SHELXL-97 (Sheldrick, 2008)'
_computing_structure_solution 'SHELXS-97 (Sheldrick, 2008)'
_diffrn_ambient_temperature 150(2)
_diffrn_detector_area_resol_mean 8.3333
_diffrn_measured_fraction_theta_full 0.999
_diffrn_measured_fraction_theta_max 0.999
_diffrn_measurement_device_type 'Bruker APEX-II CCD'
_diffrn_measurement_method '\f and \w scans'
_diffrn_radiation_monochromator graphite
_diffrn_radiation_source 'fine-focus sealed tube'
_diffrn_radiation_type MoK\a
_diffrn_radiation_wavelength 0.71073
_diffrn_reflns_av_R_equivalents 0.0437
_diffrn_reflns_av_sigmaI/netI 0.0906
_diffrn_reflns_limit_h_max 30
_diffrn_reflns_limit_h_min -31
_diffrn_reflns_limit_k_max 13
_diffrn_reflns_limit_k_min -16
_diffrn_reflns_limit_l_max 21
_diffrn_reflns_limit_l_min -24
_diffrn_reflns_number 19862
_diffrn_reflns_theta_full 28.00
_diffrn_reflns_theta_max 28.00
_diffrn_reflns_theta_min 1.88
_exptl_absorpt_coefficient_mu 0.099
_exptl_absorpt_correction_T_max 0.9823
_exptl_absorpt_correction_T_min 0.9595
_exptl_absorpt_correction_type multi-scan
_exptl_absorpt_process_details 'SADABS 2.10 (Sheldrick, 2003)'
_exptl_crystal_colour 'dark red'
_exptl_crystal_density_diffrn 1.109
_exptl_crystal_density_method 'not measured'
_exptl_crystal_description block
_exptl_crystal_F_000 1808
_exptl_crystal_size_max 0.42
_exptl_crystal_size_mid 0.25
_exptl_crystal_size_min 0.18
_refine_diff_density_max 0.233
_refine_diff_density_min -0.254
_refine_diff_density_rms 0.045
_refine_ls_extinction_method none
_refine_ls_goodness_of_fit_ref 0.937
_refine_ls_hydrogen_treatment mixed
_refine_ls_matrix_type full
_refine_ls_number_parameters 277
_refine_ls_number_reflns 5975
_refine_ls_number_restraints 0
_refine_ls_restrained_S_all 0.937
_refine_ls_R_factor_all 0.0980
_refine_ls_R_factor_gt 0.0451
_refine_ls_shift/su_max 0.001
_refine_ls_shift/su_mean 0.000
_refine_ls_structure_factor_coef Fsqd
_refine_ls_weighting_details 'calc w=1/[\s^2^(Fo^2^)+(0.0548P)^2^+0.0000P] where P=(Fo^2^+2Fc^2^)/3'
_refine_ls_weighting_scheme calc
_refine_ls_wR_factor_gt 0.1023
_refine_ls_wR_factor_ref 0.1126
_reflns_number_gt 3289
_reflns_number_total 5975
_reflns_threshold_expression >2sigma(I)
_cod_data_source_file c1dt10442j.txt
_cod_data_source_block wy72m
_cod_depositor_comments
;
The following automatic conversions were performed:

'_symmetry_cell_setting' value 'Monoclinic' changed to 'monoclinic'
according to /home/saulius/struct/CIF-dictionaries/cif_core.dic
dictionary named 'cif_core.dic' version 2.4.1 from 2010-06-29.

Automatic conversion script
Id: cif_fix_values 1715 2011-07-08 13:25:40Z adriana 
;
_cod_original_cell_volume 4944.3(6)
_cod_original_sg_symbol_Hall '-C 2yc '
_cod_original_sg_symbol_H-M 'C 2/c'
_cod_database_code 7016217

loop_
_symmetry_equiv_pos_as_xyz
'x, y, z'
'-x, y, -z+1/2'
'x+1/2, y+1/2, z'
'-x+1/2, y+1/2, -z+1/2'
'-x, -y, -z'
'x, -y, z-1/2'
'-x+1/2, -y+1/2, -z'
'x+1/2, -y+1/2, z-1/2'

loop_
_atom_site_label
_atom_site_type_symbol
_atom_site_fract_x
_atom_site_fract_y
_atom_site_fract_z
_atom_site_U_iso_or_equiv
_atom_site_adp_type
_atom_site_occupancy
_atom_site_symmetry_multiplicity
_atom_site_calc_flag
_atom_site_refinement_flags
_atom_site_disorder_assembly
_atom_site_disorder_group
Al1 Al 0.12117(2) 0.55469(4) 0.41025(3) 0.02459(15) Uani 1 1 d . . .
C1 C 0.16423(9) 0.44916(13) 0.29421(10) 0.0355(5) Uani 1 1 d . . .
H1 H 0.1262 0.4382 0.2467 0.043 Uiso 1 1 calc R . .
C2 C 0.22180(10) 0.41742(14) 0.30427(11) 0.0402(5) Uani 1 1 d . . .
H2 H 0.2307 0.3816 0.2651 0.048 Uiso 1 1 calc R . .
C3 C 0.26547(9) 0.44742(13) 0.38314(10) 0.0343(4) Uani 1 1 d . . .
H3 H 0.3091 0.4357 0.4074 0.041 Uiso 1 1 calc R . .
C4 C 0.23235(8) 0.49694(12) 0.41791(10) 0.0287(4) Uani 1 1 d . . .
C5 C 0.24878(8) 0.54412(13) 0.49934(9) 0.0271(4) Uani 1 1 d . . .
H5A H 0.2560 0.6220 0.4986 0.033 Uiso 1 1 calc R . .
H5B H 0.2872 0.5107 0.5409 0.033 Uiso 1 1 calc R . .
C6 C 0.19727(9) 0.41829(13) 0.56277(10) 0.0342(5) Uani 1 1 d . . .
C7 C 0.18447(10) 0.32549(13) 0.50392(11) 0.0439(5) Uani 1 1 d . . .
H7A H 0.1879 0.2579 0.5326 0.066 Uiso 1 1 calc R . .
H7B H 0.2148 0.3265 0.4819 0.066 Uiso 1 1 calc R . .
H7C H 0.1424 0.3324 0.4593 0.066 Uiso 1 1 calc R . .
C8 C 0.14645(10) 0.42640(15) 0.58981(11) 0.0470(5) Uani 1 1 d . . .
H8A H 0.1063 0.4374 0.5423 0.071 Uiso 1 1 calc R . .
H8B H 0.1551 0.4869 0.6272 0.071 Uiso 1 1 calc R . .
H8C H 0.1451 0.3602 0.6175 0.071 Uiso 1 1 calc R . .
C9 C 0.25976(10) 0.40502(16) 0.63686(12) 0.0635(7) Uani 1 1 d . . .
H9A H 0.2694 0.4699 0.6702 0.095 Uiso 1 1 calc R . .
H9B H 0.2922 0.3929 0.6193 0.095 Uiso 1 1 calc R . .
H9C H 0.2580 0.3437 0.6689 0.095 Uiso 1 1 calc R . .
C10 C 0.04236(8) 0.48012(13) 0.37657(10) 0.0342(4) Uani 1 1 d . . .
H10A H 0.0273 0.4906 0.4175 0.051 Uiso 1 1 calc R . .
H10B H 0.0483 0.4036 0.3710 0.051 Uiso 1 1 calc R . .
H10C H 0.0118 0.5087 0.3243 0.051 Uiso 1 1 calc R . .
C11 C 0.10301(7) 0.79662(12) 0.40117(9) 0.0218(4) Uani 1 1 d . . .
C12 C 0.09844(7) 0.84789(12) 0.32999(9) 0.0228(4) Uani 1 1 d . . .
C13 C 0.08287(8) 0.95639(13) 0.32055(9) 0.0274(4) Uani 1 1 d . . .
H13 H 0.0792 0.9915 0.2728 0.033 Uiso 1 1 calc R . .
C14 C 0.07249(8) 1.01552(12) 0.37687(9) 0.0277(4) Uani 1 1 d . . .
C15 C 0.07653(8) 0.96203(12) 0.44485(9) 0.0274(4) Uani 1 1 d . . .
H15 H 0.0690 1.0012 0.4838 0.033 Uiso 1 1 calc R . .
C16 C 0.09113(7) 0.85351(12) 0.45935(9) 0.0230(4) Uani 1 1 d . . .
C17 C 0.11226(8) 0.79034(12) 0.26617(9) 0.0241(4) Uani 1 1 d . . .
C18 C 0.10360(9) 0.86432(13) 0.19468(10) 0.0334(4) Uani 1 1 d . . .
H18A H 0.0609 0.8919 0.1691 0.050 Uiso 1 1 calc R . .
H18B H 0.1115 0.8238 0.1546 0.050 Uiso 1 1 calc R . .
H18C H 0.1329 0.9242 0.2149 0.050 Uiso 1 1 calc R . .
C19 C 0.06706(8) 0.69623(12) 0.22766(9) 0.0288(4) Uani 1 1 d . . .
H19A H 0.0679 0.6489 0.2706 0.043 Uiso 1 1 calc R . .
H19B H 0.0797 0.6560 0.1918 0.043 Uiso 1 1 calc R . .
H19C H 0.0248 0.7239 0.1961 0.043 Uiso 1 1 calc R . .
C20 C 0.18047(8) 0.75428(12) 0.30501(10) 0.0285(4) Uani 1 1 d . . .
H20A H 0.2076 0.8172 0.3211 0.043 Uiso 1 1 calc R . .
H20B H 0.1883 0.7121 0.2657 0.043 Uiso 1 1 calc R . .
H20C H 0.1890 0.7105 0.3530 0.043 Uiso 1 1 calc R . .
C21 C 0.09589(8) 0.80117(12) 0.53764(9) 0.0263(4) Uani 1 1 d . . .
C22 C 0.16315(8) 0.76601(13) 0.59053(9) 0.0320(4) Uani 1 1 d . . .
H22A H 0.1644 0.7171 0.6329 0.048 Uiso 1 1 calc R . .
H22B H 0.1888 0.8290 0.6159 0.048 Uiso 1 1 calc R . .
H22C H 0.1792 0.7295 0.5567 0.048 Uiso 1 1 calc R . .
C23 C 0.07986(9) 0.87915(14) 0.59001(10) 0.0395(5) Uani 1 1 d . . .
H23A H 0.0369 0.9042 0.5592 0.059 Uiso 1 1 calc R . .
H23B H 0.1082 0.9405 0.6049 0.059 Uiso 1 1 calc R . .
H23C H 0.0842 0.8426 0.6394 0.059 Uiso 1 1 calc R . .
C24 C 0.05003(9) 0.70709(13) 0.51771(10) 0.0373(5) Uani 1 1 d . . .
H24A H 0.0593 0.6536 0.4857 0.056 Uiso 1 1 calc R . .
H24B H 0.0074 0.7333 0.4864 0.056 Uiso 1 1 calc R . .
H24C H 0.0542 0.6745 0.5683 0.056 Uiso 1 1 calc R . .
C25 C 0.05725(9) 1.13338(12) 0.36453(11) 0.0409(5) Uani 1 1 d . . .
H25A H 0.0131 1.1426 0.3270 0.061 Uiso 1 1 calc R . .
H25B H 0.0827 1.1675 0.3417 0.061 Uiso 1 1 calc R . .
H25C H 0.0661 1.1665 0.4168 0.061 Uiso 1 1 calc R . .
N1 N 0.17031(7) 0.49993(9) 0.36439(8) 0.0281(3) Uani 1 1 d . . .
N2 N 0.19482(7) 0.52329(11) 0.51898(8) 0.0281(4) Uani 1 1 d . . .
O1 O 0.12141(5) 0.69186(7) 0.41597(6) 0.0245(3) Uani 1 1 d . . .
H30 H 0.1954(7) 0.5681(12) 0.5502(9) 0.024(5) Uiso 1 1 d . . .

loop_
_atom_site_aniso_label
_atom_site_aniso_U_11
_atom_site_aniso_U_22
_atom_site_aniso_U_33
_atom_site_aniso_U_23
_atom_site_aniso_U_13
_atom_site_aniso_U_12
Al1 0.0264(3) 0.0217(3) 0.0251(3) 0.0014(2) 0.0110(2) 0.0010(2)
C1 0.0456(13) 0.0347(10) 0.0273(9) -0.0025(8) 0.0174(9) 0.0066(9)
C2 0.0558(15) 0.0370(11) 0.0377(11) -0.0004(8) 0.0297(11) 0.0083(10)
C3 0.0327(12) 0.0329(10) 0.0437(11) 0.0064(8) 0.0227(10) 0.0061(9)
C4 0.0321(12) 0.0260(9) 0.0279(9) 0.0049(7) 0.0134(9) 0.0005(8)
C5 0.0231(10) 0.0257(9) 0.0323(9) 0.0022(7) 0.0121(8) -0.0014(8)
C6 0.0387(12) 0.0297(10) 0.0320(10) 0.0110(8) 0.0138(9) 0.0007(8)
C7 0.0555(15) 0.0253(10) 0.0554(12) 0.0074(9) 0.0287(11) 0.0037(9)
C8 0.0649(16) 0.0492(12) 0.0390(11) 0.0066(9) 0.0341(11) -0.0022(11)
C9 0.0544(16) 0.0599(14) 0.0489(13) 0.0283(10) -0.0014(11) -0.0060(12)
C10 0.0323(12) 0.0308(10) 0.0363(10) 0.0015(8) 0.0126(9) -0.0007(8)
C11 0.0154(9) 0.0210(9) 0.0258(9) 0.0007(7) 0.0064(7) 0.0005(7)
C12 0.0153(10) 0.0224(9) 0.0268(9) 0.0007(7) 0.0058(7) -0.0012(7)
C13 0.0209(10) 0.0267(9) 0.0290(9) 0.0060(7) 0.0063(8) -0.0018(8)
C14 0.0200(10) 0.0227(9) 0.0343(10) 0.0004(7) 0.0067(8) 0.0013(7)
C15 0.0202(10) 0.0285(9) 0.0317(9) -0.0051(7) 0.0101(8) 0.0018(8)
C16 0.0170(10) 0.0220(9) 0.0274(9) -0.0012(7) 0.0076(8) 0.0009(7)
C17 0.0225(10) 0.0263(9) 0.0236(8) 0.0039(7) 0.0106(8) 0.0004(8)
C18 0.0353(12) 0.0357(10) 0.0293(9) 0.0061(8) 0.0144(9) 0.0014(9)
C19 0.0236(11) 0.0355(10) 0.0253(9) -0.0012(7) 0.0091(8) 0.0010(8)
C20 0.0252(11) 0.0327(10) 0.0296(9) 0.0023(7) 0.0141(8) 0.0005(8)
C21 0.0269(11) 0.0274(9) 0.0263(9) -0.0016(7) 0.0133(8) 0.0032(8)
C22 0.0350(12) 0.0339(10) 0.0263(9) 0.0010(7) 0.0130(9) 0.0050(9)
C23 0.0451(14) 0.0430(11) 0.0377(10) -0.0022(8) 0.0250(10) 0.0079(9)
C24 0.0362(12) 0.0460(11) 0.0365(10) -0.0006(8) 0.0222(9) -0.0049(9)
C25 0.0474(14) 0.0257(10) 0.0464(11) 0.0016(8) 0.0181(10) 0.0019(9)
N1 0.0320(10) 0.0258(8) 0.0269(8) 0.0019(6) 0.0135(7) 0.0025(7)
N2 0.0372(10) 0.0219(8) 0.0257(8) -0.0029(6) 0.0146(7) 0.0017(7)
O1 0.0286(7) 0.0197(6) 0.0259(6) 0.0022(4) 0.0127(5) 0.0037(5)

loop_
_atom_type_symbol
_atom_type_description
_atom_type_scat_dispersion_real
_atom_type_scat_dispersion_imag
_atom_type_scat_source
C C 0.0033 0.0016 'International Tables Vol C Tables 4.2.6.8 and 6.1.1.4'
H H 0.0000 0.0000 'International Tables Vol C Tables 4.2.6.8 and 6.1.1.4'
N N 0.0061 0.0033 'International Tables Vol C Tables 4.2.6.8 and 6.1.1.4'
O O 0.0106 0.0060 'International Tables Vol C Tables 4.2.6.8 and 6.1.1.4'
Al Al 0.0645 0.0514 'International Tables Vol C Tables 4.2.6.8 and 6.1.1.4'

loop_
_geom_angle_atom_site_label_1
_geom_angle_atom_site_label_2
_geom_angle_atom_site_label_3
_geom_angle
_geom_angle_site_symmetry_1
_geom_angle_site_symmetry_3
_geom_angle_publ_flag
O1 Al1 N1 114.17(6) . . ?
O1 Al1 C10 118.26(7) . . ?
N1 Al1 C10 113.81(7) . . ?
O1 Al1 N2 98.92(6) . . ?
N1 Al1 N2 85.72(6) . . ?
C10 Al1 N2 121.09(7) . . ?
C2 C1 N1 109.11(16) . . ?
C1 C2 C3 107.69(15) . . ?
C4 C3 C2 106.27(17) . . ?
N1 C4 C3 110.41(14) . . ?
N1 C4 C5 115.18(15) . . ?
C3 C4 C5 134.39(17) . . ?
C4 C5 N2 107.54(13) . . ?
C8 C6 C9 109.34(15) . . ?
C8 C6 C7 110.42(15) . . ?
C9 C6 C7 111.06(16) . . ?
C8 C6 N2 105.63(14) . . ?
C9 C6 N2 110.87(14) . . ?
C7 C6 N2 109.38(13) . . ?
O1 C11 C16 119.08(12) . . ?
O1 C11 C12 120.03(12) . . ?
C16 C11 C12 120.84(13) . . ?
C13 C12 C11 117.36(13) . . ?
C13 C12 C17 119.84(13) . . ?
C11 C12 C17 122.76(13) . . ?
C14 C13 C12 123.62(14) . . ?
C15 C14 C13 117.13(14) . . ?
C15 C14 C25 121.45(14) . . ?
C13 C14 C25 121.42(14) . . ?
C14 C15 C16 123.52(14) . . ?
C15 C16 C11 117.50(13) . . ?
C15 C16 C21 119.91(13) . . ?
C11 C16 C21 122.56(13) . . ?
C20 C17 C12 109.45(12) . . ?
C20 C17 C19 112.11(13) . . ?
C12 C17 C19 111.11(13) . . ?
C20 C17 C18 106.37(13) . . ?
C12 C17 C18 112.22(12) . . ?
C19 C17 C18 105.47(12) . . ?
C22 C21 C23 105.85(13) . . ?
C22 C21 C16 109.40(13) . . ?
C23 C21 C16 112.51(12) . . ?
C22 C21 C24 111.82(13) . . ?
C23 C21 C24 106.30(14) . . ?
C16 C21 C24 110.86(13) . . ?
C4 N1 C1 106.50(14) . . ?
C4 N1 Al1 113.00(10) . . ?
C1 N1 Al1 140.03(13) . . ?
C5 N2 C6 115.98(13) . . ?
C5 N2 Al1 101.16(9) . . ?
C6 N2 Al1 119.79(11) . . ?
C11 O1 Al1 161.82(10) . . ?

loop_
_geom_bond_atom_site_label_1
_geom_bond_atom_site_label_2
_geom_bond_distance
_geom_bond_site_symmetry_2
_geom_bond_publ_flag
Al1 O1 1.7178(11) . ?
Al1 N1 1.8618(14) . ?
Al1 C10 1.9470(18) . ?
Al1 N2 2.0303(15) . ?
C1 C2 1.370(2) . ?
C1 N1 1.3866(19) . ?
C2 C3 1.409(2) . ?
C3 C4 1.372(2) . ?
C4 N1 1.371(2) . ?
C4 C5 1.490(2) . ?
C5 N2 1.516(2) . ?
C6 C8 1.514(2) . ?
C6 C9 1.520(3) . ?
C6 C7 1.522(2) . ?
C6 N2 1.528(2) . ?
C11 O1 1.3700(17) . ?
C11 C16 1.416(2) . ?
C11 C12 1.418(2) . ?
C12 C13 1.397(2) . ?
C12 C17 1.535(2) . ?
C13 C14 1.383(2) . ?
C14 C15 1.383(2) . ?
C14 C25 1.511(2) . ?
C15 C16 1.397(2) . ?
C16 C21 1.539(2) . ?
C17 C20 1.534(2) . ?
C17 C19 1.542(2) . ?
C17 C18 1.544(2) . ?
C21 C22 1.532(2) . ?
C21 C23 1.536(2) . ?
C21 C24 1.540(2) . ?
